data_4515410
loop_
_publ_author_name
'Chakraborty, Gouri'
'Das, Prasenjit'
'Mandal, Sanjay K.'

_publ_section_title
;
 Strategic Construction of Highly Stable Metal-Organic Frameworks
 Combining Both Semi-Rigid Tetrapodal and Rigid Ditopic Linkers: Selective
 and Ultrafast Sensing of 4-Nitroaniline in Water.
;
_journal_issue 49
_journal_name_full 'ACS applied materials &amp; interfaces'
_journal_page_first 42406
_journal_page_last 42416
_journal_paper_doi 10.1021/acsami.8b15894
_journal_volume 10
_journal_year 2018
_chemical_formula_moiety 'C73 H48 N4 O20 Zn4'
_chemical_formula_sum 'C73 H48 N4 O20 Zn4'
_chemical_formula_weight 1562.63
_space_group_crystal_system tetragonal
_space_group_IT_number 86
_space_group_name_Hall '-P 4bc'
_space_group_name_H-M_alt 'P 42/n :2'
_atom_sites_solution_hydrogens geom
_cell_angle_alpha 90
_cell_angle_beta 90
_cell_angle_gamma 90
_cell_formula_units_Z 2
_cell_length_a 19.4614(7)
_cell_length_b 19.4614(7)
_cell_length_c 9.5493(4)
_cell_measurement_reflns_used 24745
_cell_measurement_temperature 100.(2)
_cell_measurement_theta_max 25.12
_cell_measurement_theta_min 1.48
_cell_volume 3616.8(2)
_computing_cell_refinement 'SAINT V8.34A (Bruker AXS Inc., 2013)'
_computing_data_collection 'APEX2 (Bruker)'
_computing_data_reduction 'SAINT V8.34A (Bruker AXS Inc., 2013)'
_computing_molecular_graphics 'SHELXTL (Bruker AXS)'
_computing_publication_material 'SHELXTL (Bruker AXS)'
_computing_structure_refinement 'SHELXL-2014/6 (Sheldrick, 2014)'
_diffrn_ambient_temperature 100.(2)
_diffrn_measured_fraction_theta_full 0.994
_diffrn_measured_fraction_theta_max 0.994
_diffrn_measurement_device_type 'Bruker Kappa APEX II'
_diffrn_measurement_method 'phi and omega scan'
_diffrn_radiation_monochromator Graphite
_diffrn_radiation_type 'Mo K\a'
_diffrn_radiation_wavelength 0.71073
_diffrn_reflns_av_R_equivalents 0.0447
_diffrn_reflns_av_unetI/netI 0.0283
_diffrn_reflns_limit_h_max 23
_diffrn_reflns_limit_h_min -23
_diffrn_reflns_limit_k_max 21
_diffrn_reflns_limit_k_min -23
_diffrn_reflns_limit_l_max 11
_diffrn_reflns_limit_l_min -11
_diffrn_reflns_number 24745
_diffrn_reflns_theta_full 25.12
_diffrn_reflns_theta_max 25.12
_diffrn_reflns_theta_min 1.48
_diffrn_source 'Sealed tube'
_diffrn_source_type 'Fine Focus'
_exptl_absorpt_coefficient_mu 1.385
_exptl_absorpt_correction_T_max 0.7452
_exptl_absorpt_correction_T_min 0.6742
_exptl_absorpt_correction_type multi-scan
_exptl_absorpt_process_details 'SADABS V2014/4 (Bruker AXS Inc.)'
_exptl_crystal_colour yellow
_exptl_crystal_density_diffrn 1.435
_exptl_crystal_density_method 'not measured'
_exptl_crystal_description needle
_exptl_crystal_F_000 1588
_exptl_crystal_size_max 0.3
_exptl_crystal_size_mid 0.27
_exptl_crystal_size_min 0.25
_refine_diff_density_max 0.965
_refine_diff_density_min -0.399
_refine_ls_extinction_method none
_refine_ls_goodness_of_fit_ref 1.079
_refine_ls_hydrogen_treatment constr
_refine_ls_matrix_type full
_refine_ls_number_parameters 228
_refine_ls_number_reflns 3214
_refine_ls_number_restraints 0
_refine_ls_restrained_S_all 1.079
_refine_ls_R_factor_all 0.0772
_refine_ls_R_factor_gt 0.0616
_refine_ls_shift/su_max 0.000
_refine_ls_shift/su_mean 0.000
_refine_ls_structure_factor_coef Fsqd
_refine_ls_weighting_details 'w=1/[\s^2^(Fo^2^)+(0.0905P)^2^+12.2753P] where P=(Fo^2^+2Fc^2^)/3'
_refine_ls_weighting_scheme calc
_refine_ls_wR_factor_gt 0.1631
_refine_ls_wR_factor_ref 0.1802
_reflns_number_gt 2612
_reflns_number_total 3214
_reflns_threshold_expression 'I > 2\s(I)'
_cod_data_source_file am8b15894_si_002.cif
_cod_data_source_block 1
_cod_original_cell_volume 3616.8(3)
_cod_original_sg_symbol_H-M 'P 42/n'
_cod_database_code 4515410

loop_
_space_group_symop_operation_xyz
'x, y, z'
'-y, x+1/2, z+1/2'
'y+1/2, -x, z+1/2'
'-x+1/2, -y+1/2, z'
'-x, -y, -z'
'y, -x-1/2, -z-1/2'
'-y-1/2, x, -z-1/2'
'x-1/2, y-1/2, -z'

loop_
_atom_site_type_symbol
_atom_site_label
_atom_site_fract_x
_atom_site_fract_y
_atom_site_fract_z
_atom_site_U_iso_or_equiv
_atom_site_adp_type
_atom_site_calc_flag
_atom_site_refinement_flags_adp
_atom_site_refinement_flags_occupancy
_atom_site_refinement_flags_posn
_atom_site_occupancy
Zn Zn1 0.46835(3) 0.46382(3) 0.12004(6) 0.0283(2) Uani d . . . 1
O O1 0.28405(16) 0.32042(17) 0.5570(3) 0.0283(7) Uani d . . . 1
O O2 0.4624(3) 0.5610(2) 0.1915(5) 0.0791(18) Uani d . . . 1
O O3 0.4918(3) 0.3875(2) -0.0144(5) 0.0742(17) Uani d . . . 1
O O4 0.3897(2) 0.4890(3) -0.0087(5) 0.0820(19) Uani d . . . 1
O O5 0.56577(19) 0.4586(3) 0.1905(4) 0.0579(13) Uani d . . . 1
N N1 0.4107(2) 0.4129(2) 0.2647(4) 0.0284(9) Uani d . . . 1
C C1 0.4380(3) 0.3750(3) 0.3677(5) 0.0347(12) Uani d . . . 1
H H1 0.4867 0.3713 0.3719 0.042 Uiso calc U . R 1
C C2 0.4000(2) 0.3413(3) 0.4679(5) 0.0311(11) Uani d . . . 1
H H2 0.4216 0.3144 0.5382 0.037 Uiso calc U . R 1
C C3 0.3288(2) 0.3477(2) 0.4629(5) 0.0251(10) Uani d . . . 1
C C4 0.3107(2) 0.2736(3) 0.6594(5) 0.0288(11) Uani d . . . 1
H H4B 0.3457 0.2967 0.7181 0.035 Uiso calc U . R 1
H H4A 0.3324 0.2336 0.6128 0.035 Uiso calc U . R 1
C C5 0.25 0.25 0.75 0.030(2) Uani d T P S 1
C C6 0.2995(2) 0.3859(3) 0.3544(5) 0.0287(11) Uani d . . . 1
H H6 0.251 0.3899 0.3467 0.034 Uiso calc U . R 1
C C7 0.3414(2) 0.4174(2) 0.2594(5) 0.0294(11) Uani d . . . 1
H H7 0.321 0.4436 0.1865 0.035 Uiso calc U . R 1
C C8 0.4812(3) 0.6126(3) 0.1318(5) 0.0313(11) Uani d . . . 1
C C9 0.4745(2) 0.6821(3) 0.1996(5) 0.0289(11) Uani d . . . 1
C C10 0.5080(3) 0.7349(3) 0.1387(6) 0.0453(14) Uani d . . . 1
H H10 0.533 0.7265 0.055 0.054 Uiso calc U . R 1
C C11 0.5075(3) 0.8016(3) 0.1936(6) 0.0449(15) Uani d . . . 1
H H11 0.5303 0.8376 0.1451 0.054 Uiso calc U . R 1
C C12 0.4747(2) 0.8149(2) 0.3157(5) 0.0292(11) Uani d . . . 1
C C13 0.6143(3) 0.4809(3) 0.1233(5) 0.0295(11) Uani d . . . 1
C C14 0.4390(3) 0.7611(3) 0.3848(6) 0.0429(14) Uani d . . . 1
C C15 0.4376(3) 0.6937(3) 0.3267(6) 0.0408(13) Uani d . . . 1
C C16 0.4011(4) 0.6414(4) 0.4012(8) 0.070(2) Uani d . . . 1
H H16 0.3984 0.5963 0.3636 0.084 Uiso calc U . R 1
C C17 0.3695(5) 0.6561(4) 0.5279(10) 0.107(4) Uani d . . . 1
H H17 0.3446 0.6211 0.575 0.128 Uiso calc U . R 1
C C18 0.3737(6) 0.7219(4) 0.5877(10) 0.099(3) Uani d . . . 1
H H18 0.3539 0.7303 0.677 0.119 Uiso calc U . R 1
C C19 0.4062(4) 0.7738(4) 0.5179(8) 0.070(2) Uani d . . . 1
H H19 0.4073 0.8186 0.5573 0.084 Uiso calc U . R 1

loop_
_atom_site_aniso_label
_atom_site_aniso_U_11
_atom_site_aniso_U_22
_atom_site_aniso_U_33
_atom_site_aniso_U_12
_atom_site_aniso_U_13
_atom_site_aniso_U_23
Zn1 0.0273(3) 0.0294(4) 0.0281(4) -0.0010(2) 0.0050(2) 0.0024(2)
O1 0.0258(17) 0.0356(18) 0.0236(17) 0.0014(14) 0.0007(14) 0.0041(14)
O2 0.152(5) 0.026(2) 0.060(3) 0.003(3) 0.055(3) -0.001(2)
O3 0.123(4) 0.042(3) 0.058(3) -0.024(3) 0.047(3) -0.019(2)
O4 0.030(2) 0.151(5) 0.065(3) -0.010(3) -0.007(2) 0.066(3)
O5 0.028(2) 0.099(4) 0.047(2) -0.010(2) -0.0010(19) 0.031(2)
N1 0.026(2) 0.031(2) 0.028(2) -0.0001(17) 0.0047(17) 0.0024(18)
C1 0.026(3) 0.041(3) 0.037(3) 0.000(2) 0.001(2) 0.001(2)
C2 0.029(3) 0.037(3) 0.028(3) 0.000(2) -0.004(2) 0.006(2)
C3 0.027(2) 0.026(2) 0.023(2) -0.0023(19) 0.0045(19) -0.0033(19)
C4 0.030(3) 0.033(3) 0.023(2) -0.001(2) -0.001(2) 0.002(2)
C5 0.031(3) 0.031(3) 0.027(5) 0 0 0
C6 0.022(2) 0.037(3) 0.028(3) 0.001(2) -0.002(2) 0.000(2)
C7 0.030(3) 0.031(3) 0.027(2) 0.000(2) 0.001(2) 0.005(2)
C8 0.032(3) 0.033(3) 0.030(3) 0.002(2) 0.000(2) 0.000(2)
C9 0.024(2) 0.034(3) 0.029(3) 0.001(2) -0.002(2) 0.002(2)
C10 0.055(4) 0.041(3) 0.040(3) -0.001(3) 0.021(3) -0.004(3)
C11 0.054(4) 0.032(3) 0.048(4) -0.005(3) 0.026(3) 0.001(3)
C12 0.027(2) 0.032(3) 0.029(3) 0.004(2) -0.003(2) 0.002(2)
C13 0.030(3) 0.029(3) 0.029(3) 0.003(2) 0.000(2) -0.002(2)
C14 0.052(3) 0.036(3) 0.040(3) -0.008(3) 0.014(3) -0.005(2)
C15 0.042(3) 0.035(3) 0.045(3) -0.003(2) 0.012(3) -0.005(2)
C16 0.093(6) 0.041(4) 0.078(5) -0.014(4) 0.043(4) -0.005(3)
C17 0.155(9) 0.054(5) 0.112(7) -0.014(5) 0.096(7) -0.003(5)
C18 0.152(9) 0.061(5) 0.084(6) -0.014(5) 0.071(6) -0.007(4)
C19 0.104(6) 0.049(4) 0.057(4) -0.007(4) 0.039(4) -0.005(3)

loop_
_atom_type_symbol
_atom_type_description
_atom_type_scat_dispersion_real
_atom_type_scat_dispersion_imag
_atom_type_scat_source
C C 0.0033 0.0016 'International Tables Vol C Tables 4.2.6.8 and 6.1.1.4'
H H 0.0000 0.0000 'International Tables Vol C Tables 4.2.6.8 and 6.1.1.4'
N N 0.0061 0.0033 'International Tables Vol C Tables 4.2.6.8 and 6.1.1.4'
O O 0.0106 0.0060 'International Tables Vol C Tables 4.2.6.8 and 6.1.1.4'
Zn Zn 0.2839 1.4301 'International Tables Vol C Tables 4.2.6.8 and 6.1.1.4'

loop_
_geom_angle_atom_site_label_1
_geom_angle_atom_site_label_2
_geom_angle_atom_site_label_3
_geom_angle_site_symmetry_1
_geom_angle_site_symmetry_3
_geom_angle
O2 Zn1 O5 . . 89.3(2)
O2 Zn1 O3 . . 157.06(18)
O5 Zn1 O3 . . 87.8(2)
O2 Zn1 O4 . . 86.3(3)
O5 Zn1 O4 . . 157.98(16)
O3 Zn1 O4 . . 87.9(3)
O2 Zn1 N1 . . 101.26(17)
O5 Zn1 N1 . . 105.53(16)
O3 Zn1 N1 . . 101.43(17)
O4 Zn1 N1 . . 96.49(17)
O2 Zn1 Zn1 . 5_665 80.79(12)
O5 Zn1 Zn1 . 5_665 83.74(11)
O3 Zn1 Zn1 . 5_665 76.28(13)
O4 Zn1 Zn1 . 5_665 74.26(12)
N1 Zn1 Zn1 . 5_665 170.46(12)
C3 O1 C4 . . 117.9(3)
C8 O2 Zn1 . . 127.0(4)
C8 O3 Zn1 5_665 . 132.4(4)
C13 O4 Zn1 5_665 . 134.2(4)
C13 O5 Zn1 . . 122.3(4)
C1 N1 C7 . . 117.4(4)
C1 N1 Zn1 . . 123.1(3)
C7 N1 Zn1 . . 119.5(3)
N1 C1 C2 . . 124.0(5)
N1 C1 H1 . . 118.0
C2 C1 H1 . . 118.0
C1 C2 C3 . . 118.0(5)
C1 C2 H2 . . 121.0
C3 C2 H2 . . 121.0
O1 C3 C2 . . 125.5(4)
O1 C3 C6 . . 116.0(4)
C2 C3 C6 . . 118.6(4)
O1 C4 C5 . . 107.2(3)
O1 C4 H4B . . 110.3
C5 C4 H4B . . 110.3
O1 C4 H4A . . 110.3
C5 C4 H4A . . 110.3
H4B C4 H4A . . 108.5
C4 C5 C4 4 7_657 108.51(17)
C4 C5 C4 4 6_567 108.51(17)
C4 C5 C4 7_657 6_567 111.4(4)
C4 C5 C4 4 . 111.4(4)
C4 C5 C4 7_657 . 108.51(17)
C4 C5 C4 6_567 . 108.52(17)
C7 C6 C3 . . 119.2(4)
C7 C6 H6 . . 120.4
C3 C6 H6 . . 120.4
N1 C7 C6 . . 122.8(4)
N1 C7 H7 . . 118.6
C6 C7 H7 . . 118.6
O2 C8 O3 . 5_665 123.5(5)
O2 C8 C9 . . 121.1(5)
O3 C8 C9 5_665 . 115.4(5)
C10 C9 C15 . . 119.3(5)
C10 C9 C8 . . 117.2(5)
C15 C9 C8 . . 123.5(4)
C9 C10 C11 . . 122.8(5)
C9 C10 H10 . . 118.6
C11 C10 H10 . . 118.6
C12 C11 C10 . . 120.2(5)
C12 C11 H11 . . 119.9
C10 C11 H11 . . 119.9
C11 C12 C14 . . 119.3(5)
C11 C12 C13 . 6_576 118.2(5)
C14 C12 C13 . 6_576 122.4(4)
O5 C13 O4 . 5_665 125.5(5)
O5 C13 C12 . 7_756 118.5(4)
O4 C13 C12 5_665 7_756 115.9(4)
C12 C14 C15 . . 120.5(5)
C12 C14 C19 . . 120.0(5)
C15 C14 C19 . . 119.5(5)
C14 C15 C9 . . 117.9(5)
C14 C15 C16 . . 118.1(5)
C9 C15 C16 . . 124.0(5)
C17 C16 C15 . . 120.4(6)
C17 C16 H16 . . 119.8
C15 C16 H16 . . 119.8
C16 C17 C18 . . 121.2(7)
C16 C17 H17 . . 119.4
C18 C17 H17 . . 119.4
C19 C18 C17 . . 120.2(7)
C19 C18 H18 . . 119.9
C17 C18 H18 . . 119.9
C18 C19 C14 . . 120.5(7)
C18 C19 H19 . . 119.7
C14 C19 H19 . . 119.7

loop_
_geom_bond_atom_site_label_1
_geom_bond_atom_site_label_2
_geom_bond_site_symmetry_2
_geom_bond_distance
Zn1 O2 . 2.013(4)
Zn1 O5 . 2.014(4)
Zn1 O3 . 2.015(4)
Zn1 O4 . 2.023(4)
Zn1 N1 . 2.037(4)
Zn1 Zn1 5_665 2.9592(11)
O1 C3 . 1.359(5)
O1 C4 . 1.435(6)
O2 C8 . 1.212(6)
O3 C8 5_665 1.238(6)
O4 C13 5_665 1.244(6)
O5 C13 . 1.221(6)
N1 C1 . 1.339(7)
N1 C7 . 1.351(6)
C1 C2 . 1.377(7)
C1 H1 . 0.95
C2 C3 . 1.392(7)
C2 H2 . 0.95
C3 C6 . 1.397(7)
C4 C5 . 1.535(5)
C4 H4B . 0.99
C4 H4A . 0.99
C5 C4 4 1.535(5)
C5 C4 7_657 1.535(5)
C5 C4 6_567 1.535(5)
C6 C7 . 1.365(7)
C6 H6 . 0.95
C7 H7 . 0.95
C8 O3 5_665 1.238(6)
C8 C9 . 1.505(7)
C9 C10 . 1.349(7)
C9 C15 . 1.428(7)
C10 C11 . 1.399(8)
C10 H10 . 0.95
C11 C12 . 1.354(7)
C11 H11 . 0.95
C12 C14 . 1.420(7)
C12 C13 6_576 1.500(7)
C13 O4 5_665 1.244(6)
C13 C12 7_756 1.500(7)
C14 C15 . 1.425(8)
C14 C19 . 1.443(8)
C15 C16 . 1.431(8)
C16 C17 . 1.387(10)
C16 H16 . 0.95
C17 C18 . 1.404(11)
C17 H17 . 0.95
C18 C19 . 1.366(10)
C18 H18 . 0.95
C19 H19 . 0.95

loop_
_geom_torsion_atom_site_label_1
_geom_torsion_atom_site_label_2
_geom_torsion_atom_site_label_3
_geom_torsion_atom_site_label_4
_geom_torsion_site_symmetry_1
_geom_torsion_site_symmetry_4
_geom_torsion
C7 N1 C1 C2 . . -0.5(7)
Zn1 N1 C1 C2 . . 178.8(4)
N1 C1 C2 C3 . . -1.0(8)
C4 O1 C3 C2 . . -8.8(7)
C4 O1 C3 C6 . . 172.0(4)
C1 C2 C3 O1 . . -176.9(4)
C1 C2 C3 C6 . . 2.2(7)
C3 O1 C4 C5 . . -179.2(3)
O1 C4 C5 C4 . 4 49.2(2)
O1 C4 C5 C4 . 7_657 -70.18(17)
O1 C4 C5 C4 . 6_567 168.6(3)
O1 C3 C6 C7 . . 177.2(4)
C2 C3 C6 C7 . . -2.0(7)
C1 N1 C7 C6 . . 0.7(7)
Zn1 N1 C7 C6 . . -178.6(4)
C3 C6 C7 N1 . . 0.6(7)
Zn1 O2 C8 O3 . 5_665 -0.7(10)
Zn1 O2 C8 C9 . . -178.9(4)
O2 C8 C9 C10 . . 167.7(6)
O3 C8 C9 C10 5_665 . -10.6(8)
O2 C8 C9 C15 . . -9.2(8)
O3 C8 C9 C15 5_665 . 172.4(6)
C15 C9 C10 C11 . . -1.0(9)
C8 C9 C10 C11 . . -178.1(5)
C9 C10 C11 C12 . . 2.6(10)
C10 C11 C12 C14 . . -2.1(9)
C10 C11 C12 C13 . 6_576 174.7(5)
Zn1 O5 C13 O4 . 5_665 2.6(9)
Zn1 O5 C13 C12 . 7_756 180.0(3)
C11 C12 C14 C15 . . 0.1(9)
C13 C12 C14 C15 6_576 . -176.5(5)
C11 C12 C14 C19 . . 177.4(6)
C13 C12 C14 C19 6_576 . 0.7(9)
C12 C14 C15 C9 . . 1.4(9)
C19 C14 C15 C9 . . -175.9(6)
C12 C14 C15 C16 . . 179.7(6)
C19 C14 C15 C16 . . 2.4(10)
C10 C9 C15 C14 . . -0.9(8)
C8 C9 C15 C14 . . 176.0(5)
C10 C9 C15 C16 . . -179.1(7)
C8 C9 C15 C16 . . -2.2(9)
C14 C15 C16 C17 . . -1.6(12)
C9 C15 C16 C17 . . 176.7(8)
C15 C16 C17 C18 . . -1.4(17)
C16 C17 C18 C19 . . 3.4(18)
C17 C18 C19 C14 . . -2.5(16)
C12 C14 C19 C18 . . -177.7(8)
C15 C14 C19 C18 . . -0.5(12)
